data_8106061
loop_
_publ_author_name
'Nie, Cong-Kui'
'Zhao, Dan'
'Tian, Ye'

_publ_section_title
;
 Crystal structure of poly[aqua-(\m5-2,5-dicarboxybenzoato-\k5
 O:O:O&#x2032;:O&#x2032;&#x2032;:O&#x2032;&#x2032;&#x2032;)sodium(I)],
 C9H7NaO7
;
_journal_issue 1
_journal_name_full 'Zeitschrift f\"ur Kristallographie - New Crystal Structures'
_journal_page_first 103
_journal_page_last 104
_journal_paper_doi 10.1515/ncrs-2017-0191
_journal_volume 233
_journal_year 2018
_chemical_formula_sum 'C9 H7 Na O7'
_chemical_formula_weight 250.14
_space_group_crystal_system triclinic
_space_group_IT_number 2
_space_group_name_Hall '-P 1'
_space_group_name_H-M_alt 'P -1'
_atom_sites_solution_hydrogens mixed
_cell_angle_alpha 87.4660(10)
_cell_angle_beta 83.0030(10)
_cell_angle_gamma 66.6900(10)
_cell_formula_units_Z 2
_cell_length_a 7.0533(7)
_cell_length_b 7.1238(7)
_cell_length_c 10.5664(10)
_cell_measurement_reflns_used 319
_cell_measurement_temperature 296(2)
_cell_measurement_theta_max 24.68
_cell_measurement_theta_min 2.47
_cell_volume 483.95(8)
_computing_cell_refinement 'SAINT (Bruker, 2014)'
_computing_data_collection 'SMART Apex2 (Bruker, 2014)'
_computing_data_reduction 'SAINT (Bruker, 2014)'
_computing_molecular_graphics 'SHELXL (Sheldrick, 2014)'
_computing_publication_material 'SHELXTL (Sheldrick, 2014)'
_computing_structure_refinement 'SHELXL-2014/7 (Sheldrick, 2014)'
_computing_structure_solution 'SHELXS (Sheldrick, 2014)'
_diffrn_ambient_temperature 296(2)
_diffrn_detector_area_resol_mean 83.33
_diffrn_measured_fraction_theta_full 0.999
_diffrn_measured_fraction_theta_max 0.990
_diffrn_measurement_device_type 'Bruker Smart Apex2 CCD area detector'
_diffrn_measurement_method '\w scans'
_diffrn_radiation_type MoK\a
_diffrn_radiation_wavelength 0.71073
_diffrn_reflns_av_R_equivalents 0.0260
_diffrn_reflns_av_unetI/netI 0.0347
_diffrn_reflns_Laue_measured_fraction_full 0.999
_diffrn_reflns_Laue_measured_fraction_max 0.990
_diffrn_reflns_limit_h_max 9
_diffrn_reflns_limit_h_min -9
_diffrn_reflns_limit_k_max 9
_diffrn_reflns_limit_k_min -9
_diffrn_reflns_limit_l_max 14
_diffrn_reflns_limit_l_min -14
_diffrn_reflns_number 6182
_diffrn_reflns_point_group_measured_fraction_full 0.999
_diffrn_reflns_point_group_measured_fraction_max 0.990
_diffrn_reflns_theta_full 25.242
_diffrn_reflns_theta_max 28.306
_diffrn_reflns_theta_min 1.942
_diffrn_source 'fine-focus sealed tube'
_exptl_absorpt_coefficient_mu 0.187
_exptl_absorpt_correction_T_max 1.000
_exptl_absorpt_correction_T_min 0.812
_exptl_absorpt_correction_type multi-scan
_exptl_crystal_colour colorless
_exptl_crystal_density_diffrn 1.717
_exptl_crystal_description prism
_exptl_crystal_F_000 256
_exptl_crystal_size_max 0.200
_exptl_crystal_size_mid 0.050
_exptl_crystal_size_min 0.050
_refine_diff_density_max 0.331
_refine_diff_density_min -0.214
_refine_diff_density_rms 0.050
_refine_ls_extinction_coef 0.011(4)
_refine_ls_extinction_expression Fc^*^=kFc[1+0.001xFc^2^\l^3^/sin(2\q)]^-1/4^
_refine_ls_extinction_method 'SHELXL-2014/7 (Sheldrick 2014'
_refine_ls_goodness_of_fit_ref 1.027
_refine_ls_hydrogen_treatment constr
_refine_ls_matrix_type full
_refine_ls_number_parameters 155
_refine_ls_number_reflns 2386
_refine_ls_number_restraints 0
_refine_ls_restrained_S_all 1.027
_refine_ls_R_factor_all 0.0518
_refine_ls_R_factor_gt 0.0361
_refine_ls_shift/su_max 0.000
_refine_ls_shift/su_mean 0.000
_refine_ls_structure_factor_coef Fsqd
_refine_ls_weighting_details 'w=1/[\s^2^(Fo^2^)+(0.0395P)^2^+0.1606P] where P=(Fo^2^+2Fc^2^)/3'
_refine_ls_weighting_scheme calc
_refine_ls_wR_factor_gt 0.0858
_refine_ls_wR_factor_ref 0.0936
_reflns_Friedel_coverage 0.000
_reflns_Friedel_fraction_full .
_reflns_Friedel_fraction_max .
_reflns_number_gt 1840
_reflns_number_total 2386
_reflns_threshold_expression 'I > 2\s(I)'
_cod_data_source_file suppl_ncrs-2017-0191_suppl.cif
_cod_data_source_block C9H7NaO7
_cod_database_code 8106061
_shelx_space_group_comment
;
The symmetry employed for this shelxl refinement is uniquely defined
by the following loop, which should always be used as a source of
symmetry information in preference to the above space-group names.
They are only intended as comments.
;
_shelx_estimated_absorpt_t_min 0.964
_shelx_estimated_absorpt_t_max 0.991

loop_
_space_group_symop_operation_xyz
'x, y, z'
'-x, -y, -z'

loop_
_atom_site_label
_atom_site_type_symbol
_atom_site_fract_x
_atom_site_fract_y
_atom_site_fract_z
_atom_site_U_iso_or_equiv
_atom_site_adp_type
_atom_site_occupancy
_atom_site_site_symmetry_order
_atom_site_calc_flag
_atom_site_refinement_flags_posn
_atom_site_refinement_flags_adp
_atom_site_refinement_flags_occupancy
_atom_site_disorder_assembly
_atom_site_disorder_group
Na1 Na 0.77734(10) 0.18226(10) 0.08591(6) 0.02528(19) Uani 1 1 d . . . . .
C1 C 0.1876(2) 0.3076(2) 0.72296(14) 0.0179(3) Uani 1 1 d . . . . .
C2 C 0.3887(2) 0.2866(2) 0.74057(14) 0.0183(3) Uani 1 1 d . . . . .
C3 C 0.5357(2) 0.2566(2) 0.63487(14) 0.0199(3) Uani 1 1 d . . . . .
H3 H 0.6702 0.2402 0.6457 0.024 Uiso 1 1 calc R U . . .
C4 C 0.4824(2) 0.2510(2) 0.51276(14) 0.0196(3) Uani 1 1 d . . . . .
C5 C 0.2830(3) 0.2730(3) 0.49619(15) 0.0239(4) Uani 1 1 d . . . . .
H5 H 0.2479 0.2690 0.4146 0.029 Uiso 1 1 calc R U . . .
C6 C 0.1357(3) 0.3011(3) 0.60092(15) 0.0225(3) Uani 1 1 d . . . . .
H6 H 0.0019 0.3155 0.5896 0.027 Uiso 1 1 calc R U . . .
C7 C 0.0304(2) 0.3248(2) 0.83580(14) 0.0183(3) Uani 1 1 d . . . . .
C8 C 0.4412(2) 0.3097(2) 0.87183(14) 0.0185(3) Uani 1 1 d . . . . .
C9 C 0.6376(3) 0.2184(2) 0.39754(15) 0.0223(3) Uani 1 1 d . . . . .
O1 O 0.05394(18) 0.18875(17) 0.91401(10) 0.0246(3) Uani 1 1 d . . . . .
O2 O -0.13675(18) 0.49567(18) 0.83874(11) 0.0262(3) Uani 1 1 d . . . . .
H2 H -0.2316 0.5136 0.9098 0.031 Uiso 1 1 d R U . . .
O3 O 0.59436(19) 0.2156(2) 0.29020(11) 0.0327(3) Uani 1 1 d . . . . .
O4 O 0.82419(19) 0.1925(2) 0.42435(11) 0.0320(3) Uani 1 1 d . . . . .
H4 H 0.9211 0.1682 0.3553 0.038 Uiso 1 1 d R U . . .
O5 O 0.30587(18) 0.45865(17) 0.93593(10) 0.0250(3) Uani 1 1 d . . . . .
O6 O 0.60837(18) 0.18840(19) 0.90681(11) 0.0301(3) Uani 1 1 d . . . . .
O7 O 1.07454(19) 0.13720(18) 0.21125(11) 0.0288(3) Uani 1 1 d . . . . .
H7B H 1.1907 0.0307 0.1810 0.035 Uiso 1 1 d R U . . .
H7A H 1.1082 0.2439 0.1907 0.035 Uiso 1 1 d R U . . .

loop_
_atom_site_aniso_label
_atom_site_aniso_U_11
_atom_site_aniso_U_22
_atom_site_aniso_U_33
_atom_site_aniso_U_23
_atom_site_aniso_U_13
_atom_site_aniso_U_12
Na1 0.0268(4) 0.0271(4) 0.0176(3) -0.0008(3) -0.0008(3) -0.0064(3)
C1 0.0179(8) 0.0163(7) 0.0172(7) -0.0007(6) 0.0002(6) -0.0046(6)
C2 0.0195(8) 0.0181(7) 0.0156(7) -0.0005(6) -0.0004(6) -0.0059(6)
C3 0.0166(8) 0.0236(8) 0.0183(8) -0.0019(6) -0.0003(6) -0.0071(6)
C4 0.0226(8) 0.0179(7) 0.0158(7) -0.0013(6) 0.0017(6) -0.0064(6)
C5 0.0268(9) 0.0282(9) 0.0160(8) -0.0019(6) -0.0041(6) -0.0096(7)
C6 0.0184(8) 0.0286(9) 0.0199(8) -0.0004(6) -0.0031(6) -0.0086(7)
C7 0.0177(8) 0.0209(8) 0.0168(7) -0.0024(6) -0.0024(6) -0.0077(6)
C8 0.0188(8) 0.0224(8) 0.0155(7) -0.0018(6) 0.0007(6) -0.0098(6)
C9 0.0242(9) 0.0215(8) 0.0186(8) -0.0019(6) 0.0018(6) -0.0073(7)
O1 0.0253(6) 0.0226(6) 0.0217(6) 0.0029(5) 0.0025(5) -0.0066(5)
O2 0.0198(6) 0.0258(6) 0.0238(6) 0.0026(5) 0.0051(5) -0.0017(5)
O3 0.0303(7) 0.0493(8) 0.0160(6) -0.0030(5) 0.0011(5) -0.0138(6)
O4 0.0235(6) 0.0520(8) 0.0206(6) -0.0062(6) 0.0041(5) -0.0162(6)
O5 0.0256(6) 0.0250(6) 0.0197(6) -0.0075(5) 0.0030(5) -0.0056(5)
O6 0.0236(6) 0.0349(7) 0.0238(6) -0.0058(5) -0.0077(5) -0.0010(5)
O7 0.0261(7) 0.0278(6) 0.0273(6) -0.0022(5) 0.0070(5) -0.0077(5)

loop_
_atom_type_symbol
_atom_type_description
_atom_type_scat_dispersion_real
_atom_type_scat_dispersion_imag
_atom_type_scat_source
C C 0.0033 0.0016 'International Tables Vol C Tables 4.2.6.8 and 6.1.1.4'
H H 0.0000 0.0000 'International Tables Vol C Tables 4.2.6.8 and 6.1.1.4'
O O 0.0106 0.0060 'International Tables Vol C Tables 4.2.6.8 and 6.1.1.4'
Na Na 0.0362 0.0249 'International Tables Vol C Tables 4.2.6.8 and 6.1.1.4'

loop_
_geom_angle_atom_site_label_1
_geom_angle_atom_site_label_2
_geom_angle_atom_site_label_3
_geom_angle
_geom_angle_site_symmetry_1
_geom_angle_site_symmetry_3
O6 Na1 O3 119.40(5) 1_554 .
O6 Na1 O5 90.15(5) 1_554 2_666
O3 Na1 O5 93.79(5) . 2_666
O6 Na1 O1 93.23(5) 1_554 2_656
O3 Na1 O1 96.43(5) . 2_656
O5 Na1 O1 165.92(5) 2_666 2_656
O6 Na1 O1 80.89(5) 1_554 1_654
O3 Na1 O1 158.53(5) . 1_654
O5 Na1 O1 78.24(4) 2_666 1_654
O1 Na1 O1 88.79(4) 2_656 1_654
O6 Na1 O7 157.80(5) 1_554 .
O3 Na1 O7 82.58(4) . .
O5 Na1 O7 91.53(5) 2_666 .

loop_
_geom_bond_atom_site_label_1
_geom_bond_atom_site_label_2
_geom_bond_distance
_geom_bond_site_symmetry_2
Na1 O6 2.3462(13) 1_554
Na1 O3 2.3464(13) .
Na1 O5 2.3946(13) 2_666
Na1 O1 2.4315(13) 2_656
Na1 O1 2.5116(13) 1_654
Na1 O7 2.5214(14) .
C1 C6 1.390(2) .
C1 C2 1.401(2) .
C1 C7 1.500(2) .
C2 C3 1.390(2) .
C2 C8 1.510(2) .
C3 C4 1.394(2) .
C4 C5 1.384(2) .
C4 C9 1.494(2) .
C5 C6 1.385(2) .
C7 O1 1.2187(18) .
C7 O2 1.3156(19) .
C8 O6 1.2429(19) .
C8 O5 1.2652(18) .
C9 O3 1.2129(19) .
C9 O4 1.319(2) .
